data_7222081
loop_
_publ_author_name
'Zba\<cnik, Marija'
'Nogalo, Ivana'
'Cin\<ci\'c, Dominik'
'Kaitner, Branko'

_publ_section_title
;
 Polymorphism control in the mechanochemical and solution-based synthesis
 of a thermochromic Schiff base
;
_journal_issue 41
_journal_name_full CrystEngComm
_journal_page_first 7870
_journal_paper_doi 10.1039/C5CE01445J
_journal_volume 17
_journal_year 2015
_chemical_formula_moiety 'C16 H15 N O3'
_chemical_formula_sum 'C16 H15 N O3'
_chemical_formula_weight 269.29
_chemical_melting_point 376
_chemical_name_common 1-{3-[(2-Hydroxy-3-methoxy-benzylidene)-amino]-phenyl}-ethanone
_chemical_name_systematic 1-{3-[(2-Hydroxy-3-methoxy-benzylidene)-amino]-phenyl}-ethanone
_chemical_properties_physical Thermochromic
_space_group_IT_number 33
_symmetry_cell_setting orthorhombic
_symmetry_space_group_name_Hall 'P 2c -2n'
_symmetry_space_group_name_H-M 'P n a 21'
_atom_sites_solution_hydrogens geom
_atom_sites_solution_primary direct
_atom_sites_solution_secondary difmap
_audit_creation_method SHELXL-97
_audit_update_record
;
2015-05-18 deposited with the CCDC.
2015-09-09 downloaded from the CCDC.
;
_cell_angle_alpha 90.00
_cell_angle_beta 90.00
_cell_angle_gamma 90.00
_cell_formula_units_Z 8
_cell_length_a 19.0009(19)
_cell_length_b 5.2814(9)
_cell_length_c 25.611(5)
_cell_measurement_temperature 110(1)
_cell_volume 2570.1(7)
_computing_structure_refinement 'SHELXL-97 (Sheldrick, 1997)'
_computing_structure_solution 'SHELXS-97 (Sheldrick, 1990)'
_diffrn_ambient_temperature 110(1)
_diffrn_measured_fraction_theta_full 0.994
_diffrn_measured_fraction_theta_max 0.994
_diffrn_measurement_device_type 'Oxford Diffraction Xcalibur Kappa CCD'
_diffrn_radiation_monochromator graphite
_diffrn_radiation_source 'fine-focus sealed tube'
_diffrn_radiation_type MoK\a
_diffrn_radiation_wavelength 0.71073
_diffrn_reflns_av_R_equivalents 0.0401
_diffrn_reflns_av_sigmaI/netI 0.0745
_diffrn_reflns_limit_h_max 23
_diffrn_reflns_limit_h_min -24
_diffrn_reflns_limit_k_max 6
_diffrn_reflns_limit_k_min -6
_diffrn_reflns_limit_l_max 32
_diffrn_reflns_limit_l_min -31
_diffrn_reflns_number 10431
_diffrn_reflns_theta_full 27.00
_diffrn_reflns_theta_max 27.00
_diffrn_reflns_theta_min 4.29
_exptl_absorpt_coefficient_mu 0.097
_exptl_absorpt_correction_type none
_exptl_crystal_colour yellow
_exptl_crystal_density_diffrn 1.392
_exptl_crystal_density_method 'not measured'
_exptl_crystal_description rod
_exptl_crystal_F_000 1136
_exptl_crystal_recrystallization_method 'Re-crystallisation from solvent: Ethanol'
_exptl_crystal_size_max 0.96
_exptl_crystal_size_mid 0.18
_exptl_crystal_size_min 0.16
_refine_diff_density_max 0.221
_refine_diff_density_min -0.193
_refine_diff_density_rms 0.044
_refine_ls_abs_structure_details 'Flack H D (1983), Acta Cryst. A39, 876-881'
_refine_ls_extinction_method none
_refine_ls_goodness_of_fit_ref 0.846
_refine_ls_hydrogen_treatment constr
_refine_ls_matrix_type full
_refine_ls_number_parameters 367
_refine_ls_number_reflns 5260
_refine_ls_number_restraints 1
_refine_ls_restrained_S_all 0.846
_refine_ls_R_factor_all 0.0699
_refine_ls_R_factor_gt 0.0414
_refine_ls_shift/su_max 0.000
_refine_ls_shift/su_mean 0.000
_refine_ls_structure_factor_coef Fsqd
_refine_ls_weighting_details 'calc w=1/[\s^2^(Fo^2^)+(0.0434P)^2^+0.0000P] where P=(Fo^2^+2Fc^2^)/3'
_refine_ls_weighting_scheme calc
_refine_ls_wR_factor_gt 0.0822
_refine_ls_wR_factor_ref 0.0879
_reflns_number_gt 3357
_reflns_number_total 5260
_reflns_threshold_expression >2sigma(I)
_cod_data_source_file c5ce01445j2.cif
_cod_data_source_block I_110K
_cod_depositor_comments
;Adding full bibliography for 7222081--7222084.cif.

The following automatic conversions were performed:

data name '_iucr_refine_instruction_details' was replaced with
'_iucr_refine_instructions_details' as specified in the replacement
file 'data/replacement-values/replacement_tags.lst'.

Automatic conversion script
Id: cif_correct_tags 9268 2022-04-12 08:56:07Z antanas 
;
_cod_database_code 7222081

loop_
_symmetry_equiv_pos_as_xyz
'x, y, z'
'-x, -y, z+1/2'
'-x+1/2, y+1/2, z+1/2'
'x+1/2, -y+1/2, z'

loop_
_atom_site_label
_atom_site_type_symbol
_atom_site_fract_x
_atom_site_fract_y
_atom_site_fract_z
_atom_site_U_iso_or_equiv
_atom_site_adp_type
_atom_site_occupancy
_atom_site_symmetry_multiplicity
_atom_site_calc_flag
_atom_site_refinement_flags
O11 O 0.39112(9) 0.1132(4) 0.21380(7) 0.0255(5) Uani 1 1 d .
H11 H 0.3641 -0.0007 0.2222 0.038 Uiso 1 1 calc R
O12 O 0.48975(9) 0.4597(4) 0.20557(7) 0.0266(5) Uani 1 1 d .
O13 O 0.09827(9) -0.2840(4) 0.40335(7) 0.0263(5) Uani 1 1 d .
N11 N 0.28936(11) -0.0891(4) 0.26896(8) 0.0191(5) Uani 1 1 d .
C11 C 0.35866(12) 0.2614(5) 0.29982(9) 0.0169(6) Uani 1 1 d .
C12 C 0.39989(13) 0.2738(5) 0.25465(10) 0.0173(6) Uani 1 1 d .
C13 C 0.45215(12) 0.4635(5) 0.25067(10) 0.0188(6) Uani 1 1 d .
C14 C 0.46132(13) 0.6326(5) 0.29101(10) 0.0190(6) Uani 1 1 d .
H14 H 0.4951 0.7592 0.2880 0.023 Uiso 1 1 calc R
C15 C 0.42063(12) 0.6169(5) 0.33645(11) 0.0204(6) Uani 1 1 d .
H15 H 0.4278 0.7299 0.3638 0.024 Uiso 1 1 calc R
C16 C 0.37008(12) 0.4328(5) 0.34016(10) 0.0197(6) Uani 1 1 d .
H16 H 0.3429 0.4222 0.3703 0.024 Uiso 1 1 calc R
C17 C 0.30271(12) 0.0749(5) 0.30455(10) 0.0193(6) Uani 1 1 d .
H17 H 0.2754 0.0745 0.3347 0.023 Uiso 1 1 calc R
C18 C 0.23366(12) -0.2674(5) 0.27611(10) 0.0189(6) Uani 1 1 d .
C19 C 0.18793(12) -0.2679(5) 0.31844(9) 0.0173(6) Uani 1 1 d .
H19 H 0.1921 -0.1441 0.3441 0.021 Uiso 1 1 calc R
C110 C 0.13602(13) -0.4522(5) 0.32270(9) 0.0175(6) Uani 1 1 d .
C111 C 0.12758(13) -0.6313(5) 0.28332(10) 0.0207(6) Uani 1 1 d .
H111 H 0.0923 -0.7527 0.2857 0.025 Uiso 1 1 calc R
C112 C 0.17201(13) -0.6275(5) 0.24059(10) 0.0228(6) Uani 1 1 d .
H112 H 0.1661 -0.7451 0.2139 0.027 Uiso 1 1 calc R
C113 C 0.22515(13) -0.4501(5) 0.23729(10) 0.0186(6) Uani 1 1 d .
H113 H 0.2556 -0.4524 0.2089 0.022 Uiso 1 1 calc R
C114 C 0.09141(12) -0.4504(5) 0.37094(10) 0.0182(6) Uani 1 1 d .
C115 C 0.03964(13) -0.6605(5) 0.37807(10) 0.0244(7) Uani 1 1 d .
H11A H 0.0644 -0.8170 0.3831 0.037 Uiso 1 1 calc R
H11B H 0.0104 -0.6731 0.3476 0.037 Uiso 1 1 calc R
H11C H 0.0108 -0.6263 0.4081 0.037 Uiso 1 1 calc R
C116 C 0.54116(13) 0.6588(6) 0.19896(11) 0.0275(7) Uani 1 1 d .
H11D H 0.5179 0.8201 0.1994 0.041 Uiso 1 1 calc R
H11E H 0.5650 0.6369 0.1662 0.041 Uiso 1 1 calc R
H11F H 0.5748 0.6516 0.2269 0.041 Uiso 1 1 calc R
O21 O 0.57742(9) 1.1066(4) 0.10888(7) 0.0249(4) Uani 1 1 d .
H21 H 0.5424 1.0193 0.1039 0.037 Uiso 1 1 calc R
O22 O 0.67991(9) 1.4350(4) 0.11644(7) 0.0247(5) Uani 1 1 d .
O23 O 0.28331(9) 0.7004(4) -0.07847(7) 0.0255(5) Uani 1 1 d .
N21 N 0.46955(10) 0.9326(4) 0.05726(8) 0.0189(5) Uani 1 1 d .
C21 C 0.53900(12) 1.2781(5) 0.02662(9) 0.0165(6) Uani 1 1 d .
C22 C 0.58412(12) 1.2739(5) 0.07013(9) 0.0171(6) Uani 1 1 d .
C23 C 0.63869(12) 1.4555(6) 0.07313(10) 0.0195(6) Uani 1 1 d .
C24 C 0.64670(13) 1.6323(5) 0.03419(10) 0.0200(6) Uani 1 1 d .
H24 H 0.6823 1.7526 0.0367 0.024 Uiso 1 1 calc R
C25 C 0.60212(13) 1.6336(5) -0.00907(10) 0.0214(6) Uani 1 1 d .
H25 H 0.6082 1.7534 -0.0353 0.026 Uiso 1 1 calc R
C26 C 0.54952(12) 1.4588(5) -0.01281(11) 0.0193(6) Uani 1 1 d .
H26 H 0.5202 1.4593 -0.0419 0.023 Uiso 1 1 calc R
C27 C 0.48072(13) 1.1028(5) 0.02290(10) 0.0179(6) Uani 1 1 d .
H27 H 0.4504 1.1146 -0.0055 0.022 Uiso 1 1 calc R
C28 C 0.41354(12) 0.7571(5) 0.05206(10) 0.0182(6) Uani 1 1 d .
C29 C 0.37142(12) 0.7380(5) 0.00758(10) 0.0176(6) Uani 1 1 d .
H29 H 0.3776 0.8517 -0.0198 0.021 Uiso 1 1 calc R
C210 C 0.32005(12) 0.5497(5) 0.00376(10) 0.0176(6) Uani 1 1 d .
C211 C 0.31051(13) 0.3818(5) 0.04492(10) 0.0205(6) Uani 1 1 d .
H211 H 0.2765 0.2557 0.0425 0.025 Uiso 1 1 calc R
C212 C 0.35141(13) 0.4013(6) 0.08959(10) 0.0229(6) Uani 1 1 d .
H212 H 0.3449 0.2893 0.1172 0.028 Uiso 1 1 calc R
C213 C 0.40224(12) 0.5897(5) 0.09274(10) 0.0190(6) Uani 1 1 d .
H213 H 0.4293 0.6036 0.1229 0.023 Uiso 1 1 calc R
C214 C 0.27761(13) 0.5363(5) -0.04518(11) 0.0187(6) Uani 1 1 d .
C215 C 0.22700(13) 0.3226(5) -0.05146(11) 0.0248(7) Uani 1 1 d .
H21A H 0.2020 0.3415 -0.0838 0.037 Uiso 1 1 calc R
H21B H 0.1941 0.3236 -0.0230 0.037 Uiso 1 1 calc R
H21C H 0.2523 0.1652 -0.0516 0.037 Uiso 1 1 calc R
C216 C 0.73148(13) 1.6246(5) 0.12282(11) 0.0267(7) Uani 1 1 d .
H21D H 0.7627 1.6235 0.0933 0.040 Uiso 1 1 calc R
H21E H 0.7579 1.5923 0.1541 0.040 Uiso 1 1 calc R
H21F H 0.7090 1.7870 0.1254 0.040 Uiso 1 1 calc R

loop_
_atom_site_aniso_label
_atom_site_aniso_U_11
_atom_site_aniso_U_22
_atom_site_aniso_U_33
_atom_site_aniso_U_23
_atom_site_aniso_U_13
_atom_site_aniso_U_12
O11 0.0244(11) 0.0288(12) 0.0233(11) -0.0012(10) 0.0031(8) -0.0093(9)
O12 0.0234(9) 0.0357(13) 0.0208(10) 0.0004(9) 0.0027(8) -0.0122(9)
O13 0.0247(10) 0.0291(13) 0.0250(10) -0.0031(10) 0.0075(8) -0.0044(9)
N11 0.0145(10) 0.0220(14) 0.0208(12) 0.0031(11) -0.0025(9) -0.0006(11)
C11 0.0130(11) 0.0171(16) 0.0205(14) 0.0062(12) -0.0025(10) 0.0019(12)
C12 0.0159(13) 0.0182(16) 0.0177(13) 0.0001(12) -0.0041(10) 0.0029(12)
C13 0.0126(12) 0.0245(16) 0.0193(13) 0.0053(13) 0.0009(11) 0.0000(12)
C14 0.0172(12) 0.0166(16) 0.0231(14) 0.0050(12) -0.0001(11) -0.0011(12)
C15 0.0169(13) 0.0222(17) 0.0219(14) 0.0004(12) -0.0027(11) 0.0035(13)
C16 0.0152(12) 0.0271(17) 0.0168(13) 0.0052(12) 0.0035(11) 0.0040(13)
C17 0.0121(11) 0.0257(17) 0.0203(14) 0.0062(13) 0.0035(11) 0.0036(12)
C18 0.0149(13) 0.0203(16) 0.0214(14) 0.0042(12) -0.0041(11) 0.0042(12)
C19 0.0178(12) 0.0177(16) 0.0166(13) -0.0001(12) -0.0017(10) -0.0012(12)
C110 0.0156(12) 0.0191(16) 0.0176(14) 0.0029(12) -0.0027(10) 0.0024(12)
C111 0.0162(13) 0.0195(16) 0.0265(16) -0.0003(12) -0.0042(11) -0.0004(13)
C112 0.0232(13) 0.0228(17) 0.0225(15) -0.0028(12) -0.0038(11) 0.0006(13)
C113 0.0204(13) 0.0176(15) 0.0179(14) 0.0009(11) 0.0017(10) 0.0034(12)
C114 0.0176(13) 0.0199(17) 0.0172(14) 0.0020(12) -0.0004(10) 0.0038(12)
C115 0.0201(13) 0.0265(18) 0.0265(15) 0.0005(12) 0.0019(12) -0.0070(13)
C116 0.0181(13) 0.0359(19) 0.0285(16) 0.0054(13) 0.0049(12) -0.0075(14)
O21 0.0202(9) 0.0315(12) 0.0230(10) 0.0031(9) -0.0036(8) -0.0084(9)
O22 0.0177(9) 0.0363(12) 0.0201(10) 0.0004(9) -0.0033(8) -0.0098(9)
O23 0.0281(10) 0.0248(12) 0.0237(11) 0.0026(9) -0.0055(8) -0.0040(9)
N21 0.0149(10) 0.0213(14) 0.0204(12) -0.0022(11) -0.0011(9) 0.0013(11)
C21 0.0111(12) 0.0208(16) 0.0175(13) -0.0010(12) 0.0012(10) 0.0032(11)
C22 0.0117(12) 0.0228(17) 0.0167(13) -0.0007(12) 0.0029(10) 0.0020(12)
C23 0.0140(12) 0.0258(17) 0.0188(13) -0.0014(12) 0.0003(11) 0.0017(12)
C24 0.0125(12) 0.0223(17) 0.0251(15) -0.0031(13) 0.0027(11) -0.0021(12)
C25 0.0211(14) 0.0212(16) 0.0220(14) 0.0049(13) 0.0008(11) 0.0035(12)
C26 0.0123(12) 0.0235(16) 0.0223(14) -0.0004(13) -0.0007(10) 0.0041(12)
C27 0.0156(13) 0.0195(17) 0.0187(13) -0.0042(12) -0.0020(10) 0.0019(12)
C28 0.0128(12) 0.0216(17) 0.0202(14) -0.0031(12) 0.0013(10) 0.0014(12)
C29 0.0136(12) 0.0213(16) 0.0179(13) 0.0009(12) 0.0017(10) 0.0019(12)
C210 0.0145(12) 0.0172(15) 0.0210(14) -0.0035(12) 0.0029(11) 0.0023(12)
C211 0.0148(12) 0.0202(17) 0.0265(15) -0.0001(12) 0.0005(11) -0.0007(12)
C212 0.0210(13) 0.0259(16) 0.0219(14) 0.0067(13) 0.0018(11) 0.0034(13)
C213 0.0124(12) 0.0230(15) 0.0215(14) -0.0023(12) -0.0030(10) 0.0030(12)
C214 0.0130(13) 0.0175(16) 0.0255(15) -0.0020(13) 0.0017(11) 0.0001(12)
C215 0.0225(14) 0.0272(19) 0.0248(15) -0.0019(13) -0.0037(12) -0.0024(13)
C216 0.0214(14) 0.0326(18) 0.0262(15) -0.0074(13) -0.0009(11) -0.0032(14)

loop_
_atom_type_symbol
_atom_type_description
_atom_type_scat_dispersion_real
_atom_type_scat_dispersion_imag
_atom_type_scat_source
C C 0.0033 0.0016 'International Tables Vol C Tables 4.2.6.8 and 6.1.1.4'
H H 0.0000 0.0000 'International Tables Vol C Tables 4.2.6.8 and 6.1.1.4'
N N 0.0061 0.0033 'International Tables Vol C Tables 4.2.6.8 and 6.1.1.4'
O O 0.0106 0.0060 'International Tables Vol C Tables 4.2.6.8 and 6.1.1.4'

loop_
_geom_angle_atom_site_label_1
_geom_angle_atom_site_label_2
_geom_angle_atom_site_label_3
_geom_angle
C13 O12 C116 116.4(2)
C17 N11 C18 120.0(2)
C16 C11 C12 119.8(2)
C16 C11 C17 119.5(2)
C12 C11 C17 120.7(2)
O11 C12 C11 122.7(2)
O11 C12 C13 118.3(2)
C11 C12 C13 119.1(2)
O12 C13 C14 125.5(2)
O12 C13 C12 114.8(2)
C14 C13 C12 119.6(2)
C13 C14 C15 121.0(2)
C16 C15 C14 119.1(3)
C15 C16 C11 121.3(3)
N11 C17 C11 122.9(2)
C19 C18 C113 118.9(2)
C19 C18 N11 124.4(2)
C113 C18 N11 116.8(2)
C18 C19 C110 120.4(2)
C19 C110 C111 120.1(2)
C19 C110 C114 117.5(2)
C111 C110 C114 122.4(2)
C112 C111 C110 119.6(3)
C113 C112 C111 120.3(3)
C112 C113 C18 120.7(2)
O13 C114 C115 121.6(2)
O13 C114 C110 120.4(2)
C115 C114 C110 117.9(2)
C23 O22 C216 115.9(2)
C27 N21 C28 121.4(2)
C26 C21 C22 119.6(2)
C26 C21 C27 119.8(2)
C22 C21 C27 120.6(2)
O21 C22 C21 122.8(2)
O21 C22 C23 118.6(2)
C21 C22 C23 118.6(2)
O22 C23 C24 125.5(2)
O22 C23 C22 114.3(2)
C24 C23 C22 120.2(2)
C23 C24 C25 120.8(2)
C26 C25 C24 119.8(3)
C25 C26 C21 120.9(3)
N21 C27 C21 122.2(2)
C213 C28 C29 118.6(2)
C213 C28 N21 117.6(2)
C29 C28 N21 123.7(2)
C28 C29 C210 120.6(2)
C211 C210 C29 119.5(2)
C211 C210 C214 122.4(2)
C29 C210 C214 118.1(2)
C212 C211 C210 120.4(2)
C211 C212 C213 119.4(3)
C28 C213 C212 121.5(2)
O23 C214 C215 121.3(2)
O23 C214 C210 120.3(2)
C215 C214 C210 118.4(2)

loop_
_geom_bond_atom_site_label_1
_geom_bond_atom_site_label_2
_geom_bond_distance
O11 C12 1.357(3)
O12 C13 1.358(3)
O12 C116 1.445(3)
O13 C114 1.216(3)
N11 C17 1.283(3)
N11 C18 1.429(3)
C11 C16 1.391(4)
C11 C12 1.399(3)
C11 C17 1.454(4)
C12 C13 1.414(4)
C13 C14 1.376(4)
C14 C15 1.400(4)
C15 C16 1.370(4)
C18 C19 1.390(3)
C18 C113 1.395(4)
C19 C110 1.390(4)
C110 C111 1.392(4)
C110 C114 1.498(3)
C111 C112 1.382(4)
C112 C113 1.380(4)
C114 C115 1.494(4)
O21 C22 1.335(3)
O22 C23 1.362(3)
O22 C216 1.410(3)
O23 C214 1.221(3)
N21 C27 1.276(3)
N21 C28 1.417(3)
C21 C26 1.404(4)
C21 C22 1.406(3)
C21 C27 1.447(4)
C22 C23 1.414(4)
C23 C24 1.375(4)
C24 C25 1.395(3)
C25 C26 1.364(4)
C28 C213 1.383(4)
C28 C29 1.396(3)
C29 C210 1.397(4)
C210 C211 1.389(4)
C210 C214 1.492(4)
C211 C212 1.387(3)
C212 C213 1.389(4)
C214 C215 1.491(4)
